data_4084139
loop_
_publ_author_name
'Kure, Bunsho'
'Sano, Mikie'
'Nakajima, Takayuki'
'Tanase, Tomoaki'

_publ_section_title
;
 Systematic Heterodinuclear Complexes with MM&#x2032;(\m-meppp) Centers
 That Tune the Properties of a Nesting Hydride (M = Ni, Pd, Pt; M&#x2032;
 = Rh, Ir; H2meppp =meso-1,3-Bis[(mercaptoethyl)phenylphosphino]propane)
;
_journal_issue 15
_journal_name_full Organometallics
_journal_page_first 3950
_journal_paper_doi 10.1021/om500410f
_journal_volume 33
_journal_year 2014
_chemical_formula_moiety 'C29 H39 N2 O6 P2 Pt Rh S2'
_chemical_formula_sum 'C29 H39 N2 O6 P2 Pt Rh S2'
_chemical_formula_weight 935.70
_space_group_IT_number 14
_symmetry_cell_setting monoclinic
_symmetry_Int_Tables_number 14
_symmetry_space_group_name_Hall '-P 2yn'
_symmetry_space_group_name_H-M 'P 1 21/n 1'
_atom_sites_solution_hydrogens geom
_atom_sites_solution_primary direct
_atom_sites_solution_secondary difmap
_cell_angle_alpha 90.0000
_cell_angle_beta 102.625(7)
_cell_angle_gamma 90.0000
_cell_formula_units_Z 4
_cell_length_a 13.074(8)
_cell_length_b 14.113(8)
_cell_length_c 19.279(11)
_cell_measurement_reflns_used 8778
_cell_measurement_temperature 153
_cell_measurement_theta_max 27.52
_cell_measurement_theta_min 3.29
_cell_volume 3471(4)
_computing_cell_refinement CrystalClear
_computing_data_collection 'CrystalClear (Rigaku Inc., 2008)'
_computing_data_reduction CrystalClear
_computing_molecular_graphics 'CrystalStructure 4.0'
_computing_publication_material 'CrystalStructure 4.0 (Rigaku, 2010)'
_computing_structure_refinement 'SHELXL97 (Sheldrick, 2008)'
_computing_structure_solution 'SIR92 (Altomare, et al., 1994)'
_diffrn_ambient_temperature 153
_diffrn_detector_area_resol_mean 7.111
_diffrn_measured_fraction_theta_full 0.974
_diffrn_measured_fraction_theta_max 0.974
_diffrn_measurement_device_type 'Rigaku Saturn724'
_diffrn_measurement_method \w
_diffrn_radiation_type 'Mo K\a'
_diffrn_radiation_wavelength 0.71075
_diffrn_reflns_av_R_equivalents 0.0402
_diffrn_reflns_limit_h_max 16
_diffrn_reflns_limit_h_min -16
_diffrn_reflns_limit_k_max 18
_diffrn_reflns_limit_k_min -17
_diffrn_reflns_limit_l_max 24
_diffrn_reflns_limit_l_min -24
_diffrn_reflns_number 30537
_diffrn_reflns_theta_full 27.48
_diffrn_reflns_theta_max 27.48
_diffrn_standards_number 0
_exptl_absorpt_coefficient_mu 4.738
_exptl_absorpt_correction_T_max 0.789
_exptl_absorpt_correction_T_min 0.585
_exptl_absorpt_correction_type multi-scan
_exptl_absorpt_process_details 'REQAB (Rigaku, 1998)'
_exptl_crystal_colour orange
_exptl_crystal_density_diffrn 1.790
_exptl_crystal_density_method 'not measured'
_exptl_crystal_description platelet
_exptl_crystal_F_000 1840.00
_exptl_crystal_size_max 0.100
_exptl_crystal_size_mid 0.100
_exptl_crystal_size_min 0.050
_refine_diff_density_max 5.620
_refine_diff_density_min -1.550
_refine_ls_extinction_method none
_refine_ls_goodness_of_fit_ref 1.050
_refine_ls_hydrogen_treatment constr
_refine_ls_number_parameters 388
_refine_ls_number_reflns 7749
_refine_ls_number_restraints 0
_refine_ls_R_factor_gt 0.0500
_refine_ls_shift/su_max 0.002
_refine_ls_structure_factor_coef Fsqd
_refine_ls_weighting_details 'w = 1/[\s^2^(Fo^2^)+(0.1006P)^2^+0.0000P] where P=(Fo^2^+2Fc^2^)/3'
_refine_ls_weighting_scheme calc
_refine_ls_wR_factor_ref 0.1469
_reflns_number_gt 6394
_reflns_number_total 7749
_reflns_threshold_expression F^2^>2.0\s(F^2^)
_cod_data_source_file om500410f_si_003.cif
_cod_data_source_block complex[4c]NO3
_cod_depositor_comments 'Adding full bibliography for 4084138--4084152.cif.'
_cod_database_code 4084139

loop_
_symmetry_equiv_pos_site_id
_symmetry_equiv_pos_as_xyz
1 +X,+Y,+Z
2 1/2-X,1/2+Y,1/2-Z
3 -X,-Y,-Z
4 1/2+X,1/2-Y,1/2+Z

loop_
_atom_site_label
_atom_site_type_symbol
_atom_site_fract_x
_atom_site_fract_y
_atom_site_fract_z
_atom_site_U_iso_or_equiv
_atom_site_adp_type
_atom_site_occupancy
_atom_site_symmetry_multiplicity
_atom_site_calc_flag
_atom_site_refinement_flags
Pt1 Pt 0.535870(17) 0.777257(14) 0.593267(10) 0.03226(11) Uani 1.0 4 d .
Rh1 Rh 0.47903(4) 0.68131(3) 0.73554(2) 0.03626(14) Uani 1.0 4 d .
S1 S 0.37611(12) 0.73863(11) 0.62261(8) 0.0377(4) Uani 1.0 4 d .
S2 S 0.59171(13) 0.81031(11) 0.71415(8) 0.0414(4) Uani 1.0 4 d .
P1 P 0.48036(12) 0.70949(10) 0.48680(8) 0.0336(4) Uani 1.0 4 d .
P2 P 0.70228(13) 0.78751(11) 0.58234(9) 0.0359(4) Uani 1.0 4 d .
O1 O 0.5398(4) 0.5795(3) 0.6702(2) 0.0435(10) Uani 1.0 4 d .
O2 O 0.6780(4) 0.5452(4) 0.7515(3) 0.0527(12) Uani 1.0 4 d .
O3 O 0.6413(5) 0.4657(4) 0.6533(3) 0.0657(15) Uani 1.0 4 d .
O4 O 0.0544(18) 0.639(2) 0.6040(9) 0.323(15) Uani 1.0 4 d .
O5 O 0.0826(13) 0.7482(15) 0.5380(6) 0.223(9) Uani 1.0 4 d .
O6 O 0.054(2) 0.7701(11) 0.6316(7) 0.287(15) Uani 1.0 4 d .
N1 N 0.6215(4) 0.5295(4) 0.6931(3) 0.0425(12) Uani 1.0 4 d .
N2 N 0.0601(9) 0.7282(11) 0.5923(5) 0.109(5) Uani 1.0 4 d .
C1 C 0.4520(6) 0.5771(5) 0.8122(4) 0.0490(16) Uani 1.0 4 d .
C2 C 0.5252(6) 0.6445(6) 0.8476(4) 0.0536(18) Uani 1.0 4 d .
C3 C 0.4715(10) 0.7336(6) 0.8395(5) 0.071(3) Uani 1.0 4 d .
C4 C 0.3683(8) 0.7199(6) 0.7980(5) 0.066(3) Uani 1.0 4 d .
C5 C 0.3553(6) 0.6228(6) 0.7816(4) 0.0500(16) Uani 1.0 4 d .
C6 C 0.4715(7) 0.4722(5) 0.8075(5) 0.063(2) Uani 1.0 4 d .
C7 C 0.6335(7) 0.6263(8) 0.8906(4) 0.080(3) Uani 1.0 4 d .
C8 C 0.5131(14) 0.8271(9) 0.8722(6) 0.133(7) Uani 1.0 4 d .
C9 C 0.2818(12) 0.7930(10) 0.7757(7) 0.129(7) Uani 1.0 4 d .
C10 C 0.2580(6) 0.5761(9) 0.7425(5) 0.089(4) Uani 1.0 4 d .
C11 C 0.3368(5) 0.6379(5) 0.5623(3) 0.0397(13) Uani 1.0 4 d .
C12 C 0.3489(5) 0.6628(5) 0.4870(4) 0.0417(14) Uani 1.0 4 d .
C13 C 0.5674(5) 0.6083(4) 0.4799(4) 0.0389(13) Uani 1.0 4 d .
C14 C 0.6826(5) 0.6373(5) 0.4838(4) 0.0456(15) Uani 1.0 4 d .
C15 C 0.7449(5) 0.6716(5) 0.5562(4) 0.0448(15) Uani 1.0 4 d .
C16 C 0.7798(5) 0.8175(5) 0.6719(3) 0.0449(15) Uani 1.0 4 d .
C17 C 0.7291(6) 0.7750(5) 0.7281(4) 0.0464(17) Uani 1.0 4 d .
C18 C 0.4676(5) 0.7767(4) 0.4054(3) 0.0361(15) Uani 1.0 4 d .
C19 C 0.4202(5) 0.8654(5) 0.4025(4) 0.0433(14) Uani 1.0 4 d .
C20 C 0.4102(6) 0.9239(6) 0.3443(4) 0.0570(18) Uani 1.0 4 d .
C21 C 0.4514(6) 0.8923(7) 0.2868(4) 0.063(3) Uani 1.0 4 d .
C22 C 0.4981(6) 0.8043(7) 0.2883(4) 0.0560(18) Uani 1.0 4 d .
C23 C 0.5061(6) 0.7470(6) 0.3470(4) 0.0456(14) Uani 1.0 4 d .
C24 C 0.7381(5) 0.8729(5) 0.5211(3) 0.0377(13) Uani 1.0 4 d .
C25 C 0.6633(5) 0.9411(5) 0.4888(4) 0.0428(14) Uani 1.0 4 d .
C26 C 0.6868(7) 1.0081(5) 0.4446(4) 0.0524(17) Uani 1.0 4 d .
C27 C 0.7860(7) 1.0154(6) 0.4333(4) 0.0566(18) Uani 1.0 4 d .
C28 C 0.8610(7) 0.9497(7) 0.4634(4) 0.062(2) Uani 1.0 4 d .
C29 C 0.8378(6) 0.8772(5) 0.5072(4) 0.0483(15) Uani 1.0 4 d .
H6A H 0.4881 0.4449 0.8554 0.0761 Uiso 1.0 4 calc R
H6B H 0.5305 0.4618 0.7846 0.0761 Uiso 1.0 4 calc R
H6C H 0.4086 0.4415 0.7795 0.0761 Uiso 1.0 4 calc R
H7A H 0.6759 0.5968 0.8605 0.0958 Uiso 1.0 4 calc R
H7B H 0.6297 0.5838 0.9302 0.0958 Uiso 1.0 4 calc R
H7C H 0.6657 0.6864 0.9094 0.0958 Uiso 1.0 4 calc R
H8A H 0.5764 0.8443 0.8556 0.1596 Uiso 1.0 4 calc R
H8B H 0.5302 0.8212 0.9241 0.1596 Uiso 1.0 4 calc R
H8C H 0.4598 0.8763 0.8581 0.1596 Uiso 1.0 4 calc R
H9A H 0.2218 0.7763 0.7961 0.1548 Uiso 1.0 4 calc R
H9B H 0.2598 0.7941 0.7237 0.1548 Uiso 1.0 4 calc R
H9C H 0.3080 0.8557 0.7928 0.1548 Uiso 1.0 4 calc R
H10A H 0.2343 0.5301 0.7737 0.1065 Uiso 1.0 4 calc R
H10B H 0.2721 0.5434 0.7007 0.1065 Uiso 1.0 4 calc R
H10C H 0.2035 0.6240 0.7272 0.1065 Uiso 1.0 4 calc R
H11A H 0.3809 0.5822 0.5800 0.0477 Uiso 1.0 4 calc R
H11B H 0.2629 0.6212 0.5612 0.0477 Uiso 1.0 4 calc R
H12A H 0.2956 0.7107 0.4662 0.0500 Uiso 1.0 4 calc R
H12B H 0.3361 0.6054 0.4568 0.0500 Uiso 1.0 4 calc R
H13A H 0.5652 0.5631 0.5189 0.0466 Uiso 1.0 4 calc R
H13B H 0.5404 0.5751 0.4344 0.0466 Uiso 1.0 4 calc R
H14A H 0.7198 0.5822 0.4691 0.0547 Uiso 1.0 4 calc R
H14B H 0.6832 0.6883 0.4486 0.0547 Uiso 1.0 4 calc R
H15A H 0.8200 0.6753 0.5547 0.0538 Uiso 1.0 4 calc R
H15B H 0.7379 0.6243 0.5928 0.0538 Uiso 1.0 4 calc R
H16A H 0.8519 0.7927 0.6775 0.0538 Uiso 1.0 4 calc R
H16B H 0.7839 0.8872 0.6775 0.0538 Uiso 1.0 4 calc R
H17A H 0.7672 0.7964 0.7757 0.0557 Uiso 1.0 4 calc R
H17B H 0.7339 0.7051 0.7265 0.0557 Uiso 1.0 4 calc R
H19 H 0.3938 0.8862 0.4421 0.0520 Uiso 1.0 4 calc R
H20 H 0.3766 0.9837 0.3430 0.0684 Uiso 1.0 4 calc R
H21 H 0.4470 0.9319 0.2465 0.0762 Uiso 1.0 4 calc R
H22 H 0.5246 0.7833 0.2488 0.0672 Uiso 1.0 4 calc R
H23 H 0.5383 0.6865 0.3478 0.0547 Uiso 1.0 4 calc R
H25 H 0.5951 0.9397 0.4984 0.0513 Uiso 1.0 4 calc R
H26 H 0.6339 1.0505 0.4212 0.0629 Uiso 1.0 4 calc R
H27 H 0.8033 1.0654 0.4049 0.0680 Uiso 1.0 4 calc R
H28 H 0.9294 0.9538 0.4543 0.0738 Uiso 1.0 4 calc R
H29 H 0.8895 0.8317 0.5271 0.0579 Uiso 1.0 4 calc R

loop_
_atom_site_aniso_label
_atom_site_aniso_U_11
_atom_site_aniso_U_22
_atom_site_aniso_U_33
_atom_site_aniso_U_12
_atom_site_aniso_U_13
_atom_site_aniso_U_23
Pt1 0.04161(16) 0.02641(16) 0.02791(15) -0.00087(7) 0.00575(10) 0.00273(7)
Rh1 0.0469(3) 0.0335(3) 0.0297(3) 0.00346(18) 0.01118(19) 0.00427(17)
S1 0.0434(8) 0.0349(8) 0.0355(8) 0.0056(6) 0.0103(6) 0.0064(6)
S2 0.0580(9) 0.0354(8) 0.0296(7) -0.0046(7) 0.0065(7) -0.0004(6)
P1 0.0386(8) 0.0320(8) 0.0290(7) 0.0002(6) 0.0045(6) 0.0006(6)
P2 0.0382(8) 0.0331(8) 0.0343(8) -0.0039(6) 0.0035(6) 0.0012(6)
O1 0.055(3) 0.041(3) 0.033(2) 0.007(2) 0.0066(18) 0.0039(18)
O2 0.053(3) 0.057(3) 0.042(3) 0.001(3) -0.002(2) -0.001(3)
O3 0.076(4) 0.053(3) 0.062(3) 0.020(3) 0.003(3) -0.022(3)
O4 0.44(4) 0.24(3) 0.199(17) 0.02(2) -0.13(2) 0.024(15)
O5 0.163(12) 0.46(3) 0.062(7) 0.006(13) 0.056(8) 0.054(10)
O6 0.60(4) 0.206(15) 0.096(9) 0.24(2) 0.171(16) 0.066(9)
N1 0.052(3) 0.037(3) 0.039(3) -0.003(3) 0.010(3) 0.004(3)
N2 0.095(7) 0.190(13) 0.043(5) 0.087(8) 0.012(5) 0.010(6)
C1 0.057(4) 0.051(4) 0.045(4) 0.010(3) 0.024(3) 0.021(3)
C2 0.074(5) 0.061(5) 0.029(3) -0.008(4) 0.018(3) 0.011(3)
C3 0.131(9) 0.052(5) 0.042(5) -0.019(5) 0.046(6) -0.011(4)
C4 0.090(7) 0.066(6) 0.054(5) 0.040(5) 0.043(5) 0.022(4)
C5 0.053(4) 0.057(5) 0.045(4) 0.004(4) 0.021(3) 0.009(3)
C6 0.076(5) 0.047(4) 0.079(6) 0.014(4) 0.042(5) 0.020(4)
C7 0.078(6) 0.117(8) 0.040(4) -0.016(6) 0.002(4) 0.015(5)
C8 0.269(19) 0.082(8) 0.072(7) -0.048(10) 0.091(10) -0.032(6)
C9 0.183(14) 0.125(10) 0.110(9) 0.112(11) 0.098(10) 0.050(8)
C10 0.049(5) 0.140(10) 0.082(6) -0.011(6) 0.025(5) 0.027(7)
C11 0.039(3) 0.041(4) 0.040(3) -0.004(3) 0.008(3) 0.007(3)
C12 0.040(3) 0.042(4) 0.039(3) -0.000(3) 0.001(3) 0.001(3)
C13 0.044(3) 0.028(3) 0.042(3) -0.002(3) 0.005(3) -0.004(3)
C14 0.046(4) 0.036(4) 0.053(4) 0.006(3) 0.007(3) -0.006(3)
C15 0.042(3) 0.037(4) 0.052(4) 0.007(3) 0.001(3) -0.000(3)
C16 0.051(4) 0.039(4) 0.040(4) -0.013(3) 0.000(3) 0.002(3)
C17 0.054(4) 0.049(5) 0.030(3) -0.010(3) -0.005(3) 0.001(3)
C18 0.042(4) 0.038(4) 0.026(3) -0.003(3) 0.002(3) 0.002(2)
C19 0.054(4) 0.038(4) 0.037(3) 0.004(3) 0.008(3) 0.001(3)
C20 0.063(5) 0.054(5) 0.048(4) -0.002(4) -0.001(4) 0.019(4)
C21 0.064(5) 0.083(6) 0.037(4) -0.020(5) -0.002(3) 0.024(4)
C22 0.053(4) 0.084(6) 0.030(4) -0.015(4) 0.006(3) -0.003(4)
C23 0.045(4) 0.060(4) 0.033(3) -0.003(4) 0.009(3) -0.010(3)
C24 0.045(3) 0.033(3) 0.035(3) -0.004(3) 0.008(3) -0.003(3)
C25 0.054(4) 0.035(3) 0.043(4) 0.000(3) 0.018(3) -0.002(3)
C26 0.080(5) 0.039(4) 0.044(4) -0.001(4) 0.025(4) 0.003(3)
C27 0.087(6) 0.050(4) 0.040(4) -0.015(4) 0.029(4) -0.001(3)
C28 0.069(5) 0.086(6) 0.036(4) -0.026(5) 0.025(4) -0.013(4)
C29 0.052(4) 0.052(4) 0.042(4) -0.004(3) 0.012(3) -0.003(3)

loop_
_atom_type_symbol
_atom_type_description
_atom_type_scat_dispersion_real
_atom_type_scat_dispersion_imag
_atom_type_scat_source
C C 0.0033 0.0016
;
International Tables for Crystallography
(1992, Vol. C, Tables 4.2.6.8 and 6.1.1.4)
;
H H 0.0000 0.0000
;
International Tables for Crystallography
(1992, Vol. C, Table 6.1.1.4)
;
N N 0.0061 0.0033
;
International Tables for Crystallography
(1992, Vol. C, Tables 4.2.6.8 and 6.1.1.4)
;
O O 0.0106 0.0060
;
International Tables for Crystallography
(1992, Vol. C, Tables 4.2.6.8 and 6.1.1.4)
;
P P 0.1023 0.0942
;
International Tables for Crystallography
(1992, Vol. C, Tables 4.2.6.8 and 6.1.1.4)
;
Pt Pt -1.7033 8.3905
;
International Tables for Crystallography
(1992, Vol. C, Tables 4.2.6.8 and 6.1.1.4)
;
Rh Rh -1.1178 0.9187
;
International Tables for Crystallography
(1992, Vol. C, Tables 4.2.6.8 and 6.1.1.4)
;
S S 0.1246 0.1234
;
International Tables for Crystallography
(1992, Vol. C, Tables 4.2.6.8 and 6.1.1.4)
;

loop_
_geom_angle_atom_site_label_1
_geom_angle_atom_site_label_2
_geom_angle_atom_site_label_3
_geom_angle
_geom_angle_publ_flag
S1 Pt1 S2 84.62(6) yes
S1 Pt1 P1 89.69(7) yes
S1 Pt1 P2 167.00(6) yes
S2 Pt1 P1 166.05(6) yes
S2 Pt1 P2 89.01(7) yes
P1 Pt1 P2 93.92(7) yes
S1 Rh1 S2 80.59(6) yes
S1 Rh1 O1 84.37(12) yes
S1 Rh1 C1 133.99(18) yes
S1 Rh1 C2 161.2(3) yes
S1 Rh1 C3 126.1(3) yes
S1 Rh1 C4 96.3(3) yes
S1 Rh1 C5 100.18(18) yes
S2 Rh1 O1 94.86(14) yes
S2 Rh1 C1 144.89(17) yes
S2 Rh1 C2 107.5(2) yes
S2 Rh1 C3 93.1(3) yes
S2 Rh1 C4 114.4(3) yes
S2 Rh1 C5 152.5(2) yes
O1 Rh1 C1 94.7(3) yes
O1 Rh1 C2 111.2(3) yes
O1 Rh1 C3 149.5(3) yes
O1 Rh1 C4 150.5(3) yes
O1 Rh1 C5 112.7(3) yes
C1 Rh1 C2 38.0(3) yes
C1 Rh1 C3 63.3(3) yes
C1 Rh1 C4 63.8(3) yes
C1 Rh1 C5 38.4(3) yes
C2 Rh1 C3 38.6(3) yes
C2 Rh1 C4 65.0(3) yes
C2 Rh1 C5 64.7(3) yes
C3 Rh1 C4 38.6(4) yes
C3 Rh1 C5 64.0(4) yes
C4 Rh1 C5 38.1(3) yes
Pt1 S1 Rh1 86.88(6) yes
Pt1 S1 C11 99.7(3) yes
Rh1 S1 C11 109.4(2) yes
Pt1 S2 Rh1 87.18(6) yes
Pt1 S2 C17 100.1(3) yes
Rh1 S2 C17 112.6(3) yes
Pt1 P1 C12 105.5(2) yes
Pt1 P1 C13 108.35(19) yes
Pt1 P1 C18 121.42(19) yes
C12 P1 C13 108.2(3) yes
C12 P1 C18 106.2(3) yes
C13 P1 C18 106.5(3) yes
Pt1 P2 C15 109.2(3) yes
Pt1 P2 C16 105.8(3) yes
Pt1 P2 C24 119.9(2) yes
C15 P2 C16 108.9(3) yes
C15 P2 C24 106.0(4) yes
C16 P2 C24 106.7(3) yes
Rh1 O1 N1 123.3(4) yes
O1 N1 O2 120.7(6) yes
O1 N1 O3 117.2(5) yes
O2 N1 O3 122.2(6) yes
O4 N2 O5 115.1(17) yes
O4 N2 O6 116.0(16) yes
O5 N2 O6 128(2) yes
Rh1 C1 C2 71.2(4) yes
Rh1 C1 C5 70.9(4) yes
Rh1 C1 C6 124.7(6) yes
C2 C1 C5 109.9(7) yes
C2 C1 C6 125.7(7) yes
C5 C1 C6 124.4(7) yes
Rh1 C2 C1 70.8(4) yes
Rh1 C2 C3 70.1(5) yes
Rh1 C2 C7 127.9(6) yes
C1 C2 C3 105.9(7) yes
C1 C2 C7 127.5(8) yes
C3 C2 C7 126.3(8) yes
Rh1 C3 C2 71.3(5) yes
Rh1 C3 C4 70.2(6) yes
Rh1 C3 C8 126.9(8) yes
C2 C3 C4 108.8(7) yes
C2 C3 C8 126.7(10) yes
C4 C3 C8 124.3(10) yes
Rh1 C4 C3 71.2(6) yes
Rh1 C4 C5 72.0(6) yes
Rh1 C4 C9 124.3(8) yes
C3 C4 C5 108.2(8) yes
C3 C4 C9 128.4(9) yes
C5 C4 C9 123.4(9) yes
Rh1 C5 C1 70.7(5) yes
Rh1 C5 C4 70.0(6) yes
Rh1 C5 C10 126.4(6) yes
C1 C5 C4 107.1(7) yes
C1 C5 C10 126.4(8) yes
C4 C5 C10 126.5(8) yes
S1 C11 C12 110.4(5) yes
P1 C12 C11 111.9(4) yes
P1 C13 C14 113.6(4) yes
C13 C14 C15 116.5(6) yes
P2 C15 C14 113.5(5) yes
P2 C16 C17 110.0(5) yes
S2 C17 C16 110.9(5) yes
P1 C18 C19 117.5(5) yes
P1 C18 C23 124.1(5) yes
C19 C18 C23 118.3(6) yes
C18 C19 C20 122.3(7) yes
C19 C20 C21 117.9(7) yes
C20 C21 C22 120.9(8) yes
C21 C22 C23 119.9(8) yes
C18 C23 C22 120.7(7) yes
P2 C24 C25 119.0(5) yes
P2 C24 C29 122.7(5) yes
C25 C24 C29 118.2(6) yes
C24 C25 C26 121.5(7) yes
C25 C26 C27 120.5(7) yes
C26 C27 C28 119.6(8) yes
C27 C28 C29 121.0(8) yes
C24 C29 C28 119.0(7) yes
C1 C6 H6A 109.475 no
C1 C6 H6B 109.477 no
C1 C6 H6C 109.469 no
H6A C6 H6B 109.472 no
H6A C6 H6C 109.465 no
H6B C6 H6C 109.469 no
C2 C7 H7A 109.476 no
C2 C7 H7B 109.477 no
C2 C7 H7C 109.471 no
H7A C7 H7B 109.472 no
H7A C7 H7C 109.465 no
H7B C7 H7C 109.466 no
C3 C8 H8A 109.471 no
C3 C8 H8B 109.465 no
C3 C8 H8C 109.469 no
H8A C8 H8B 109.476 no
H8A C8 H8C 109.483 no
H8B C8 H8C 109.463 no
C4 C9 H9A 109.467 no
C4 C9 H9B 109.473 no
C4 C9 H9C 109.472 no
H9A C9 H9B 109.467 no
H9A C9 H9C 109.473 no
H9B C9 H9C 109.476 no
C5 C10 H10A 109.468 no
C5 C10 H10B 109.468 no
C5 C10 H10C 109.470 no
H10A C10 H10B 109.477 no
H10A C10 H10C 109.475 no
H10B C10 H10C 109.469 no
S1 C11 H11A 109.576 no
S1 C11 H11B 109.577 no
C12 C11 H11A 109.572 no
C12 C11 H11B 109.579 no
H11A C11 H11B 108.107 no
P1 C12 H12A 109.234 no
P1 C12 H12B 109.237 no
C11 C12 H12A 109.234 no
C11 C12 H12B 109.242 no
H12A C12 H12B 107.928 no
P1 C13 H13A 108.848 no
P1 C13 H13B 108.849 no
C14 C13 H13A 108.842 no
C14 C13 H13B 108.848 no
H13A C13 H13B 107.707 no
C13 C14 H14A 108.170 no
C13 C14 H14B 108.174 no
C15 C14 H14A 108.166 no
C15 C14 H14B 108.175 no
H14A C14 H14B 107.326 no
P2 C15 H15A 108.862 no
P2 C15 H15B 108.862 no
C14 C15 H15A 108.868 no
C14 C15 H15B 108.866 no
H15A C15 H15B 107.716 no
P2 C16 H16A 109.654 no
P2 C16 H16B 109.652 no
C17 C16 H16A 109.672 no
C17 C16 H16B 109.665 no
H16A C16 H16B 108.167 no
S2 C17 H17A 109.470 no
S2 C17 H17B 109.461 no
C16 C17 H17A 109.453 no
C16 C17 H17B 109.460 no
H17A C17 H17B 108.044 no
C18 C19 H19 118.851 no
C20 C19 H19 118.856 no
C19 C20 H20 121.049 no
C21 C20 H20 121.059 no
C20 C21 H21 119.578 no
C22 C21 H21 119.563 no
C21 C22 H22 120.057 no
C23 C22 H22 120.050 no
C18 C23 H23 119.635 no
C22 C23 H23 119.621 no
C24 C25 H25 119.258 no
C26 C25 H25 119.246 no
C25 C26 H26 119.765 no
C27 C26 H26 119.748 no
C26 C27 H27 120.187 no
C28 C27 H27 120.178 no
C27 C28 H28 119.489 no
C29 C28 H28 119.486 no
C24 C29 H29 120.511 no
C28 C29 H29 120.507 no

loop_
_geom_bond_atom_site_label_1
_geom_bond_atom_site_label_2
_geom_bond_distance
_geom_bond_publ_flag
Pt1 S1 2.344(2) yes
Pt1 S2 2.3320(19) yes
Pt1 P1 2.2368(18) yes
Pt1 P2 2.236(3) yes
Rh1 S1 2.4340(18) yes
Rh1 S2 2.433(2) yes
Rh1 O1 2.172(5) yes
Rh1 C1 2.169(7) yes
Rh1 C2 2.175(7) yes
Rh1 C3 2.159(9) yes
Rh1 C4 2.146(11) yes
Rh1 C5 2.172(8) yes
S1 C11 1.837(7) yes
S2 C17 1.827(8) yes
P1 C12 1.841(7) yes
P1 C13 1.849(6) yes
P1 C18 1.810(6) yes
P2 C15 1.835(7) yes
P2 C16 1.849(6) yes
P2 C24 1.819(7) yes
O1 N1 1.276(7) yes
O2 N1 1.224(7) yes
O3 N1 1.247(8) yes
O4 N2 1.28(3) yes
O5 N2 1.181(17) yes
O6 N2 0.977(19) yes
C1 C2 1.415(10) yes
C1 C5 1.426(10) yes
C1 C6 1.509(11) yes
C2 C3 1.432(12) yes
C2 C7 1.499(11) yes
C3 C4 1.424(15) yes
C3 C8 1.510(15) yes
C4 C5 1.408(11) yes
C4 C9 1.523(17) yes
C5 C10 1.484(11) yes
C11 C12 1.537(9) yes
C13 C14 1.547(9) yes
C14 C15 1.532(9) yes
C16 C17 1.512(10) yes
C18 C19 1.391(9) yes
C18 C23 1.395(10) yes
C19 C20 1.376(10) yes
C20 C21 1.406(12) yes
C21 C22 1.382(13) yes
C22 C23 1.376(11) yes
C24 C25 1.415(9) yes
C24 C29 1.388(10) yes
C25 C26 1.354(10) yes
C26 C27 1.365(13) yes
C27 C28 1.382(11) yes
C28 C29 1.402(11) yes
C6 H6A 0.980 no
C6 H6B 0.980 no
C6 H6C 0.980 no
C7 H7A 0.980 no
C7 H7B 0.980 no
C7 H7C 0.980 no
C8 H8A 0.980 no
C8 H8B 0.980 no
C8 H8C 0.980 no
C9 H9A 0.980 no
C9 H9B 0.980 no
C9 H9C 0.980 no
C10 H10A 0.980 no
C10 H10B 0.980 no
C10 H10C 0.980 no
C11 H11A 0.990 no
C11 H11B 0.990 no
C12 H12A 0.990 no
C12 H12B 0.990 no
C13 H13A 0.990 no
C13 H13B 0.990 no
C14 H14A 0.990 no
C14 H14B 0.990 no
C15 H15A 0.990 no
C15 H15B 0.990 no
C16 H16A 0.990 no
C16 H16B 0.990 no
C17 H17A 0.990 no
C17 H17B 0.990 no
C19 H19 0.950 no
C20 H20 0.950 no
C21 H21 0.950 no
C22 H22 0.950 no
C23 H23 0.950 no
C25 H25 0.950 no
C26 H26 0.950 no
C27 H27 0.950 no
C28 H28 0.950 no
C29 H29 0.950 no

loop_
_geom_contact_atom_site_label_1
_geom_contact_atom_site_label_2
_geom_contact_distance
_geom_contact_publ_flag
_geom_contact_site_symmetry_2
Pt1 O1 3.155(5) no .
Rh1 O2 3.194(5) no .
S1 C9 3.523(16) no .
S2 C8 3.430(14) no .
P1 C15 3.467(7) no .
P2 C13 3.447(6) no .
O1 C6 3.337(10) no .
O1 C11 3.104(7) no .
O2 C1 3.438(9) no .
O2 C2 3.317(10) no .
O2 C6 3.285(11) no .
O2 C7 3.086(11) no .
O2 C17 3.362(9) no .
N1 C1 3.586(10) no .
N1 C6 3.355(12) no .
C6 C7 3.209(13) no .
C6 C10 3.160(12) no .
C7 C8 3.223(18) no .
C8 C9 3.22(2) no .
C9 C10 3.129(19) no .
C12 C19 3.515(10) no .
C13 C23 3.185(9) no .
C14 C18 3.494(9) no .
C14 C23 3.466(9) no .
C14 C24 3.446(9) no .
C15 C29 3.360(10) no .
C16 C29 3.524(10) no .
C18 C21 2.778(10) no .
C18 C25 3.566(9) no .
C19 C22 2.758(11) no .
C19 C25 3.421(9) no .
C20 C23 2.789(12) no .
C24 C27 2.787(10) no .
C25 C28 2.737(11) no .
C26 C29 2.780(10) no .
O2 C16 3.529(9) no 2_646
O2 C20 3.200(9) no 4_565
O2 C21 3.599(10) no 4_565
O3 C12 3.281(9) no 3_666
O3 C13 3.474(8) no 3_666
O3 C23 3.567(10) no 3_666
O4 C10 3.45(2) no .
O5 C7 3.533(18) no 4_464
O5 C8 3.302(16) no 4_464
O6 C6 3.129(18) no 2_556
O6 C22 3.424(19) no 4_465
C1 C28 3.401(11) no 4_465
C6 O6 3.129(18) no 2_546
C7 O5 3.533(18) no 4_565
C8 O5 3.302(16) no 4_565
C10 O4 3.45(2) no .
C12 O3 3.281(9) no 3_666
C13 O3 3.474(8) no 3_666
C16 O2 3.529(9) no 2_656
C20 O2 3.200(9) no 4_464
C21 O2 3.599(10) no 4_464
C22 O6 3.424(19) no 4_564
C23 O3 3.567(10) no 3_666
C28 C1 3.401(11) no 4_564
Pt1 H11A 3.3947 no .
Pt1 H13A 3.4030 no .
Pt1 H15B 3.4127 no .
Pt1 H17B 3.3810 no .
Pt1 H19 3.4560 no .
Pt1 H25 3.1336 no .
Rh1 H6B 3.2651 no .
Rh1 H7A 3.3380 no .
Rh1 H8A 3.3137 no .
Rh1 H9B 3.2428 no .
Rh1 H10B 3.2811 no .
Rh1 H11A 3.3032 no .
Rh1 H17B 3.3907 no .
S1 H9B 2.8321 no .
S1 H10B 3.5501 no .
S1 H12A 2.9941 no .
S2 H8A 2.8191 no .
S2 H16B 2.9606 no .
P1 H11A 3.0284 no .
P1 H14B 2.9177 no .
P1 H19 2.7962 no .
P1 H23 2.9572 no .
P1 H25 3.5646 no .
P2 H14B 2.8958 no .
P2 H17B 2.9578 no .
P2 H25 2.8645 no .
P2 H29 2.9420 no .
O1 H6B 2.7843 no .
O1 H6C 3.5706 no .
O1 H11A 2.4004 no .
O1 H13A 3.0167 no .
O1 H15B 3.3203 no .
O1 H17B 3.0906 no .
O2 H6B 2.4588 no .
O2 H7A 2.2292 no .
O2 H15B 3.5026 no .
O2 H17B 2.4518 no .
O3 H6B 3.1804 no .
O3 H13A 2.9094 no .
O3 H15B 2.9336 no .
N1 H6B 2.5203 no .
N1 H7A 3.2883 no .
N1 H11A 3.4936 no .
N1 H13A 3.3126 no .
N1 H15B 3.0224 no .
N1 H17B 2.8808 no .
C1 H7A 2.8856 no .
C1 H7B 2.8757 no .
C1 H7C 3.3775 no .
C1 H10A 2.8574 no .
C1 H10B 2.8582 no .
C1 H10C 3.3690 no .
C2 H6A 2.8680 no .
C2 H6B 2.8572 no .
C2 H6C 3.3733 no .
C2 H8A 2.8937 no .
C2 H8B 2.8907 no .
C2 H8C 3.3978 no .
C3 H7A 3.2503 no .
C3 H7B 3.1971 no .
C3 H7C 2.6848 no .
C3 H9A 3.2451 no .
C3 H9B 3.2672 no .
C3 H9C 2.7405 no .
C4 H8A 3.2243 no .
C4 H8B 3.1917 no .
C4 H8C 2.6529 no .
C4 H10A 3.1785 no .
C4 H10B 3.2053 no .
C4 H10C 2.6557 no .
C5 H6A 3.2026 no .
C5 H6B 3.2171 no .
C5 H6C 2.6536 no .
C5 H9A 2.8344 no .
C5 H9B 2.8363 no .
C5 H9C 3.3612 no .
C6 H7A 3.1757 no .
C6 H7B 3.1962 no .
C6 H10A 3.1347 no .
C6 H10B 3.1146 no .
C7 H6A 3.1720 no .
C7 H6B 3.1900 no .
C7 H8A 3.2029 no .
C7 H8B 3.1918 no .
C8 H7C 2.7946 no .
C8 H9C 2.8115 no .
C9 H8C 2.7755 no .
C9 H10C 2.6824 no .
C10 H6C 2.7160 no .
C10 H9A 3.0809 no .
C10 H9B 3.0992 no .
C10 H11B 3.5671 no .
C11 H10B 3.2552 no .
C11 H13A 3.4392 no .
C12 H13A 3.0977 no .
C12 H13B 3.1522 no .
C12 H19 3.3552 no .
C13 H11A 3.4442 no .
C13 H12B 2.9588 no .
C13 H15A 3.4352 no .
C13 H15B 2.7637 no .
C13 H23 2.7255 no .
C14 H23 2.9589 no .
C15 H13A 2.7647 no .
C15 H13B 3.4317 no .
C15 H16A 2.9869 no .
C15 H17B 3.3522 no .
C15 H29 3.0757 no .
C16 H15A 3.1511 no .
C16 H15B 3.1129 no .
C16 H29 3.4119 no .
C17 H15B 3.3868 no .
C18 H12A 2.9062 no .
C18 H12B 3.2438 no .
C18 H13B 3.0140 no .
C18 H14B 3.0285 no .
C18 H20 3.2818 no .
C18 H22 3.2657 no .
C18 H25 3.1580 no .
C19 H12A 3.1304 no .
C19 H21 3.2425 no .
C19 H23 3.2523 no .
C19 H25 2.8099 no .
C20 H22 3.2810 no .
C20 H25 3.4020 no .
C20 H26 3.4701 no .
C21 H19 3.2426 no .
C21 H23 3.2434 no .
C22 H20 3.2836 no .
C23 H13B 2.9311 no .
C23 H14B 2.8105 no .
C23 H19 3.2481 no .
C23 H21 3.2423 no .
C24 H14B 2.9696 no .
C24 H15A 3.0065 no .
C24 H16A 3.2601 no .
C24 H16B 2.9506 no .
C24 H26 3.2706 no .
C24 H28 3.2597 no .
C25 H19 3.5269 no .
C25 H27 3.2158 no .
C25 H29 3.2731 no .
C26 H28 3.2287 no .
C27 H25 3.2118 no .
C27 H29 3.2787 no .
C28 H26 3.2321 no .
C29 H14B 3.3874 no .
C29 H15A 3.0172 no .
C29 H16A 3.4603 no .
C29 H16B 3.5090 no .
C29 H25 3.2619 no .
C29 H27 3.2795 no .
H6A H7A 3.2446 no .
H6A H7B 2.8600 no .
H6A H10A 3.5568 no .
H6B H7A 2.8576 no .
H6B H7B 3.3068 no .
H6C H10A 2.5800 no .
H6C H10B 2.5245 no .
H7A H17A 3.5899 no .
H7A H17B 3.2304 no .
H7B H8B 3.5865 no .
H7C H8A 2.6222 no .
H7C H8B 2.6568 no .
H7C H17A 3.5088 no .
H8A H9C 3.4564 no .
H8A H17A 3.2777 no .
H8B H9C 3.4454 no .
H8C H9A 3.3874 no .
H8C H9B 3.4534 no .
H8C H9C 2.1243 no .
H9A H10A 3.5102 no .
H9A H10C 2.5106 no .
H9B H10B 3.5745 no .
H9B H10C 2.5173 no .
H10B H11A 3.0302 no .
H10B H11B 2.8833 no .
H10C H11B 3.4559 no .
H11A H12A 2.8768 no .
H11A H12B 2.3427 no .
H11A H13A 2.9176 no .
H11B H12A 2.3396 no .
H11B H12B 2.4208 no .
H12A H19 2.8741 no .
H12B H13A 3.0321 no .
H12B H13B 2.8294 no .
H13A H14A 2.4336 no .
H13A H14B 2.8715 no .
H13A H15B 2.5440 no .
H13B H14A 2.2964 no .
H13B H14B 2.4267 no .
H13B H23 2.2889 no .
H14A H15A 2.2847 no .
H14A H15B 2.4185 no .
H14A H23 3.2927 no .
H14B H15A 2.4114 no .
H14B H15B 2.8607 no .
H14B H23 2.3993 no .
H14B H29 3.4464 no .
H15A H16A 2.8454 no .
H15A H29 2.4882 no .
H15B H16A 3.0774 no .
H15B H17B 2.8294 no .
H16A H17A 2.3927 no .
H16A H17B 2.3328 no .
H16A H29 3.0953 no .
H16B H17A 2.3347 no .
H16B H17B 2.8632 no .
H16B H29 3.5617 no .
H19 H20 2.3248 no .
H19 H25 2.7244 no .
H20 H21 2.3649 no .
H20 H26 3.5007 no .
H21 H22 2.3263 no .
H22 H23 2.3218 no .
H25 H26 2.2900 no .
H26 H27 2.3147 no .
H27 H28 2.3273 no .
H28 H29 2.3514 no .
Pt1 H26 3.2625 no 3_676
S1 H26 3.0891 no 3_676
S1 H27 3.5908 no 3_676
S2 H20 3.1675 no 3_676
O1 H13B 3.0001 no 3_666
O2 H16B 2.6060 no 2_646
O2 H20 2.8321 no 4_565
O2 H21 3.5543 no 4_565
O3 H12B 2.4226 no 3_666
O3 H13B 2.6597 no 3_666
O3 H16B 3.3808 no 2_646
O3 H17A 2.8816 no 2_646
O3 H23 3.1799 no 3_666
O4 H8B 3.4597 no 4_464
O4 H10B 3.3282 no .
O4 H10C 2.7315 no .
O4 H11B 3.0265 no .
O4 H15A 3.0471 no 1_455
O4 H21 3.4934 no 4_465
O4 H22 3.1015 no 4_465
O4 H29 3.5846 no 1_455
O5 H7B 3.2984 no 4_464
O5 H7C 3.0599 no 4_464
O5 H8B 2.3653 no 4_464
O5 H11B 2.9171 no .
O5 H12A 3.4117 no .
O5 H27 3.1051 no 3_676
O5 H29 2.7525 no 1_455
O6 H6A 2.5520 no 2_556
O6 H6B 3.4543 no 2_556
O6 H6C 2.9447 no 2_556
O6 H9A 3.4420 no .
O6 H9B 2.9043 no .
O6 H10C 3.1473 no .
O6 H15A 3.3686 no 1_455
O6 H16A 2.9791 no 1_455
O6 H22 2.4900 no 4_465
O6 H27 3.1544 no 3_676
O6 H29 2.7460 no 1_455
N1 H13B 3.2288 no 3_666
N1 H16B 3.2297 no 2_646
N1 H17A 3.5947 no 2_646
N2 H6A 3.3228 no 2_556
N2 H8B 3.2562 no 4_464
N2 H9B 3.3480 no .
N2 H10C 3.2117 no .
N2 H11B 3.2199 no .
N2 H15A 3.1531 no 1_455
N2 H16A 3.5901 no 1_455
N2 H22 3.1557 no 4_465
N2 H27 3.4106 no 3_676
N2 H29 2.7323 no 1_455
C1 H27 3.5389 no 4_465
C1 H28 2.8515 no 4_465
C2 H28 2.9756 no 4_465
C3 H28 3.5678 no 4_465
C5 H28 3.4319 no 4_465
C6 H16A 3.3964 no 2_646
C6 H16B 3.3681 no 2_646
C6 H27 3.2316 no 4_465
C6 H28 3.1756 no 4_465
C7 H12A 3.2495 no 4_565
C7 H19 3.3352 no 4_565
C7 H28 3.3669 no 4_465
C9 H6C 3.2501 no 2_556
C9 H10A 3.4717 no 2_556
C9 H22 3.4600 no 4_465
C10 H9C 3.2592 no 2_546
C11 H13B 3.4017 no 3_666
C11 H14A 3.2192 no 3_666
C12 H7C 3.3073 no 4_464
C12 H13A 3.3901 no 3_666
C13 H11A 3.0594 no 3_666
C13 H12B 3.3917 no 3_666
C13 H13A 2.9786 no 3_666
C13 H13B 3.5254 no 3_666
C14 H11A 3.3689 no 3_666
C16 H6B 3.1778 no 2_656
C16 H20 3.4456 no 3_676
C16 H22 3.5211 no 4_565
C18 H17A 3.3639 no 4_464
C19 H7A 3.1638 no 4_464
C19 H7C 3.4372 no 4_464
C19 H25 3.3804 no 3_676
C20 H7A 3.1597 no 4_464
C20 H17B 3.3909 no 4_464
C21 H16A 3.4278 no 4_464
C21 H17A 3.5640 no 4_464
C21 H17B 3.1436 no 4_464
C22 H9A 3.1109 no 4_564
C22 H10C 3.3171 no 4_564
C22 H16A 2.8812 no 4_464
C22 H17A 3.2959 no 4_464
C22 H17B 3.4016 no 4_464
C23 H9A 3.1991 no 4_564
C23 H16A 3.4898 no 4_464
C23 H17A 3.1847 no 4_464
C24 H7B 3.4667 no 2_656
C25 H7B 3.4606 no 2_656
C25 H19 2.9513 no 3_676
C25 H20 3.5571 no 3_676
C26 H7B 3.1929 no 2_656
C26 H10A 3.5254 no 4_564
C26 H19 3.0192 no 3_676
C27 H6A 3.3591 no 4_564
C27 H7B 2.7938 no 2_656
C27 H10A 3.0709 no 4_564
C28 H6A 3.2888 no 4_564
C28 H7B 2.7736 no 2_656
C28 H28 3.1586 no 3_776
C29 H6A 3.2364 no 2_656
C29 H7B 3.1484 no 2_656
H6A O6 2.5520 no 2_546
H6A N2 3.3228 no 2_546
H6A C27 3.3591 no 4_465
H6A C28 3.2888 no 4_465
H6A C29 3.2364 no 2_646
H6A H16A 3.1582 no 2_646
H6A H16B 3.2837 no 2_646
H6A H27 2.7878 no 4_465
H6A H28 3.5926 no 2_646
H6A H28 2.6276 no 4_465
H6A H29 2.9432 no 2_646
H6B O6 3.4543 no 2_546
H6B C16 3.1778 no 2_646
H6B H16A 2.8469 no 2_646
H6B H16B 2.5995 no 2_646
H6B H22 3.5639 no 3_666
H6B H23 3.2719 no 3_666
H6C O6 2.9447 no 2_546
H6C C9 3.2501 no 2_546
H6C H9A 3.0629 no 2_546
H6C H9B 3.0205 no 2_546
H6C H9C 3.1153 no 2_546
H6C H22 3.3669 no 3_666
H6C H23 3.2426 no 3_666
H6C H27 3.0343 no 4_465
H7A C19 3.1638 no 4_565
H7A C20 3.1597 no 4_565
H7A H12A 3.5487 no 4_565
H7A H16B 3.1186 no 2_646
H7A H19 2.9476 no 4_565
H7A H20 2.9453 no 4_565
H7B O5 3.2984 no 4_565
H7B C24 3.4667 no 2_646
H7B C25 3.4606 no 2_646
H7B C26 3.1929 no 2_646
H7B C27 2.7938 no 2_646
H7B C28 2.7736 no 2_646
H7B C29 3.1484 no 2_646
H7B H12A 3.5973 no 4_565
H7B H19 3.4368 no 4_565
H7B H27 3.1188 no 2_646
H7B H28 3.1101 no 2_646
H7B H28 2.8080 no 4_465
H7C O5 3.0599 no 4_565
H7C C12 3.3073 no 4_565
H7C C19 3.4372 no 4_565
H7C H12A 2.3201 no 4_565
H7C H19 3.0855 no 4_565
H8A H12A 3.2707 no 4_565
H8A H12B 3.5979 no 4_565
H8B O4 3.4597 no 4_565
H8B O5 2.3653 no 4_565
H8B N2 3.2562 no 4_565
H8B H12A 3.4163 no 4_565
H9A O6 3.4420 no .
H9A C22 3.1109 no 4_465
H9A C23 3.1991 no 4_465
H9A H6C 3.0629 no 2_556
H9A H14B 3.1309 no 4_465
H9A H22 2.6753 no 4_465
H9A H23 2.8408 no 4_465
H9B O6 2.9043 no .
H9B N2 3.3480 no .
H9B H6C 3.0205 no 2_556
H9B H10A 3.3308 no 2_556
H9B H22 3.3965 no 4_465
H9B H27 3.1410 no 3_676
H9C C10 3.2592 no 2_556
H9C H6C 3.1153 no 2_556
H9C H10A 2.7737 no 2_556
H9C H10B 2.8604 no 2_556
H10A C9 3.4717 no 2_546
H10A C26 3.5254 no 4_465
H10A C27 3.0709 no 4_465
H10A H9B 3.3308 no 2_546
H10A H9C 2.7737 no 2_546
H10A H26 3.5694 no 4_465
H10A H27 2.8337 no 4_465
H10B O4 3.3282 no .
H10B H9C 2.8604 no 2_546
H10C O4 2.7315 no .
H10C O6 3.1473 no .
H10C N2 3.2117 no .
H10C C22 3.3171 no 4_465
H10C H21 3.5421 no 4_465
H10C H22 2.7890 no 4_465
H11A C13 3.0594 no 3_666
H11A C14 3.3689 no 3_666
H11A H13A 2.9870 no 3_666
H11A H13B 2.4878 no 3_666
H11A H14A 2.7324 no 3_666
H11B O4 3.0265 no .
H11B O5 2.9171 no .
H11B N2 3.2199 no .
H11B H14A 2.9476 no 3_666
H12A O5 3.4117 no .
H12A C7 3.2495 no 4_464
H12A H7A 3.5487 no 4_464
H12A H7B 3.5973 no 4_464
H12A H7C 2.3201 no 4_464
H12A H8A 3.2707 no 4_464
H12A H8B 3.4163 no 4_464
H12B O3 2.4226 no 3_666
H12B C13 3.3917 no 3_666
H12B H8A 3.5979 no 4_464
H12B H13A 2.6976 no 3_666
H12B H13B 3.4672 no 3_666
H12B H14A 3.1688 no 3_666
H12B H15B 3.4584 no 3_666
H13A C12 3.3901 no 3_666
H13A C13 2.9786 no 3_666
H13A H11A 2.9870 no 3_666
H13A H12B 2.6976 no 3_666
H13A H13A 2.4626 no 3_666
H13A H13B 2.6579 no 3_666
H13B O1 3.0001 no 3_666
H13B O3 2.6597 no 3_666
H13B N1 3.2288 no 3_666
H13B C11 3.4017 no 3_666
H13B C13 3.5254 no 3_666
H13B H11A 2.4878 no 3_666
H13B H12B 3.4672 no 3_666
H13B H13A 2.6579 no 3_666
H14A C11 3.2192 no 3_666
H14A H11A 2.7324 no 3_666
H14A H11B 2.9476 no 3_666
H14A H12B 3.1688 no 3_666
H14B H9A 3.1309 no 4_564
H15A O4 3.0471 no 1_655
H15A O6 3.3686 no 1_655
H15A N2 3.1531 no 1_655
H15B H12B 3.4584 no 3_666
H16A O6 2.9791 no 1_655
H16A N2 3.5901 no 1_655
H16A C6 3.3964 no 2_656
H16A C21 3.4278 no 4_565
H16A C22 2.8812 no 4_565
H16A C23 3.4898 no 4_565
H16A H6A 3.1582 no 2_656
H16A H6B 2.8469 no 2_656
H16A H21 3.5554 no 4_565
H16A H22 2.6040 no 4_565
H16B O2 2.6060 no 2_656
H16B O3 3.3808 no 2_656
H16B N1 3.2297 no 2_656
H16B C6 3.3681 no 2_656
H16B H6A 3.2837 no 2_656
H16B H6B 2.5995 no 2_656
H16B H7A 3.1186 no 2_656
H16B H20 2.7410 no 3_676
H17A O3 2.8816 no 2_656
H17A N1 3.5947 no 2_656
H17A C18 3.3639 no 4_565
H17A C21 3.5640 no 4_565
H17A C22 3.2959 no 4_565
H17A C23 3.1847 no 4_565
H17A H23 3.5208 no 4_565
H17B C20 3.3909 no 4_565
H17B C21 3.1436 no 4_565
H17B C22 3.4016 no 4_565
H17B H21 3.3443 no 4_565
H19 C7 3.3352 no 4_464
H19 C25 2.9513 no 3_676
H19 C26 3.0192 no 3_676
H19 H7A 2.9476 no 4_464
H19 H7B 3.4368 no 4_464
H19 H7C 3.0855 no 4_464
H19 H25 2.7023 no 3_676
H19 H26 2.8799 no 3_676
H20 S2 3.1675 no 3_676
H20 O2 2.8321 no 4_464
H20 C16 3.4456 no 3_676
H20 C25 3.5571 no 3_676
H20 H7A 2.9453 no 4_464
H20 H16B 2.7410 no 3_676
H20 H25 3.1877 no 3_676
H21 O2 3.5543 no 4_464
H21 O4 3.4934 no 4_564
H21 H10C 3.5421 no 4_564
H21 H16A 3.5554 no 4_464
H21 H17B 3.3443 no 4_464
H22 O4 3.1015 no 4_564
H22 O6 2.4900 no 4_564
H22 N2 3.1557 no 4_564
H22 C9 3.4600 no 4_564
H22 C16 3.5211 no 4_464
H22 H6B 3.5639 no 3_666
H22 H6C 3.3669 no 3_666
H22 H9A 2.6753 no 4_564
H22 H9B 3.3965 no 4_564
H22 H10C 2.7890 no 4_564
H22 H16A 2.6040 no 4_464
H23 O3 3.1799 no 3_666
H23 H6B 3.2719 no 3_666
H23 H6C 3.2426 no 3_666
H23 H9A 2.8408 no 4_564
H23 H17A 3.5208 no 4_464
H25 C19 3.3804 no 3_676
H25 H19 2.7023 no 3_676
H25 H20 3.1877 no 3_676
H25 H25 3.0251 no 3_676
H26 Pt1 3.2625 no 3_676
H26 S1 3.0891 no 3_676
H26 H10A 3.5694 no 4_564
H26 H19 2.8799 no 3_676
H27 S1 3.5908 no 3_676
H27 O5 3.1051 no 3_676
H27 O6 3.1544 no 3_676
H27 N2 3.4106 no 3_676
H27 C1 3.5389 no 4_564
H27 C6 3.2316 no 4_564
H27 H6A 2.7878 no 4_564
H27 H6C 3.0343 no 4_564
H27 H7B 3.1188 no 2_656
H27 H9B 3.1410 no 3_676
H27 H10A 2.8337 no 4_564
H28 C1 2.8515 no 4_564
H28 C2 2.9756 no 4_564
H28 C3 3.5678 no 4_564
H28 C5 3.4319 no 4_564
H28 C6 3.1756 no 4_564
H28 C7 3.3669 no 4_564
H28 C28 3.1586 no 3_776
H28 H6A 3.5926 no 2_656
H28 H6A 2.6276 no 4_564
H28 H7B 3.1101 no 2_656
H28 H7B 2.8080 no 4_564
H28 H28 2.6058 no 3_776
H29 O4 3.5846 no 1_655
H29 O5 2.7525 no 1_655
H29 O6 2.7460 no 1_655
H29 N2 2.7323 no 1_655
H29 H6A 2.9432 no 2_656

loop_
_geom_torsion_atom_site_label_1
_geom_torsion_atom_site_label_2
_geom_torsion_atom_site_label_3
_geom_torsion_atom_site_label_4
_geom_torsion
_geom_torsion_publ_flag
S1 Pt1 S2 Rh1 34.06(6) no
S1 Pt1 S2 C17 146.47(8) no
S2 Pt1 S1 Rh1 -34.05(6) no
S2 Pt1 S1 C11 -143.21(7) no
S1 Pt1 P1 C12 -1.48(7) no
S1 Pt1 P1 C13 -117.21(9) no
S1 Pt1 P1 C18 119.13(10) no
P1 Pt1 S1 Rh1 133.20(6) no
P1 Pt1 S1 C11 24.04(7) no
S2 Pt1 P2 C15 115.82(8) no
S2 Pt1 P2 C16 -1.22(8) no
S2 Pt1 P2 C24 -121.73(10) no
P2 Pt1 S2 Rh1 -134.60(6) no
P2 Pt1 S2 C17 -22.19(8) no
P1 Pt1 P2 C15 -50.53(8) no
P1 Pt1 P2 C16 -167.57(7) no
P1 Pt1 P2 C24 71.92(10) no
P2 Pt1 P1 C12 166.02(7) no
P2 Pt1 P1 C13 50.29(9) no
P2 Pt1 P1 C18 -73.37(10) no
S1 Rh1 S2 Pt1 -32.98(6) no
S1 Rh1 S2 C17 -132.77(9) no
S2 Rh1 S1 Pt1 32.79(6) no
S2 Rh1 S1 C11 131.96(9) no
S1 Rh1 O1 N1 165.5(4) no
O1 Rh1 S1 Pt1 -63.10(13) no
O1 Rh1 S1 C11 36.07(14) no
S1 Rh1 C1 C2 -154.44(12) no
S1 Rh1 C1 C5 -34.6(4) no
S1 Rh1 C1 C6 84.6(5) no
C1 Rh1 S1 Pt1 -154.2(3) no
C1 Rh1 S1 C11 -55.0(3) no
S1 Rh1 C3 C2 164.9(2) no
S1 Rh1 C3 C4 46.0(5) no
S1 Rh1 C3 C8 -72.7(9) no
C3 Rh1 S1 Pt1 119.7(4) no
C3 Rh1 S1 C11 -141.1(4) no
S1 Rh1 C4 C3 -144.2(3) no
S1 Rh1 C4 C5 98.5(3) no
S1 Rh1 C4 C9 -20.1(6) no
C4 Rh1 S1 Pt1 146.6(3) no
C4 Rh1 S1 C11 -114.3(3) no
S1 Rh1 C5 C1 155.5(2) no
S1 Rh1 C5 C4 -87.1(3) no
S1 Rh1 C5 C10 34.0(6) no
C5 Rh1 S1 Pt1 -175.2(2) no
C5 Rh1 S1 C11 -76.0(3) no
S2 Rh1 O1 N1 85.5(4) no
O1 Rh1 S2 Pt1 50.48(11) no
O1 Rh1 S2 C17 -49.31(13) no
S2 Rh1 C1 C2 13.5(6) no
S2 Rh1 C1 C5 133.4(2) no
S2 Rh1 C1 C6 -107.4(4) no
C1 Rh1 S2 Pt1 155.8(4) no
C1 Rh1 S2 C17 56.0(4) no
S2 Rh1 C2 C1 -171.9(2) no
S2 Rh1 C2 C3 72.3(3) no
S2 Rh1 C2 C7 -48.8(6) no
C2 Rh1 S2 Pt1 164.5(3) no
C2 Rh1 S2 C17 64.7(3) no
S2 Rh1 C3 C2 -114.5(4) no
S2 Rh1 C3 C4 126.6(3) no
S2 Rh1 C3 C8 7.9(8) no
C3 Rh1 S2 Pt1 -159.0(3) no
C3 Rh1 S2 C17 101.2(3) no
S2 Rh1 C4 C3 -61.7(4) no
S2 Rh1 C4 C5 -178.98(19) no
S2 Rh1 C4 C9 62.4(6) no
C4 Rh1 S2 Pt1 -125.6(3) no
C4 Rh1 S2 C17 134.6(3) no
S2 Rh1 C5 C1 -115.3(4) no
S2 Rh1 C5 C4 2.0(6) no
S2 Rh1 C5 C10 123.1(5) no
C5 Rh1 S2 Pt1 -127.0(4) no
C5 Rh1 S2 C17 133.2(4) no
O1 Rh1 C1 C2 118.9(3) no
O1 Rh1 C1 C5 -121.3(3) no
O1 Rh1 C1 C6 -2.1(5) no
C1 Rh1 O1 N1 -60.7(4) no
O1 Rh1 C2 C1 -69.4(4) no
O1 Rh1 C2 C3 174.8(3) no
O1 Rh1 C2 C7 53.7(6) no
C2 Rh1 O1 N1 -25.4(5) no
O1 Rh1 C3 C2 -9.5(10) no
O1 Rh1 C3 C4 -128.5(5) no
O1 Rh1 C3 C8 112.9(6) no
C3 Rh1 O1 N1 -19.0(8) no
O1 Rh1 C4 C3 126.2(4) no
O1 Rh1 C4 C5 8.9(8) no
O1 Rh1 C4 C9 -109.7(6) no
C4 Rh1 O1 N1 -101.8(6) no
O1 Rh1 C5 C1 67.4(3) no
O1 Rh1 C5 C4 -175.25(18) no
O1 Rh1 C5 C10 -54.1(6) no
C5 Rh1 O1 N1 -95.8(4) no
C1 Rh1 C2 C1 0.0(3) no
C1 Rh1 C2 C3 -115.8(6) no
C1 Rh1 C2 C7 123.1(8) no
C2 Rh1 C1 C2 -0.0(4) no
C2 Rh1 C1 C5 119.9(6) no
C2 Rh1 C1 C6 -120.9(7) no
C1 Rh1 C3 C2 38.3(4) no
C1 Rh1 C3 C4 -80.6(4) no
C1 Rh1 C3 C8 160.7(10) no
C3 Rh1 C1 C2 -38.9(4) no
C3 Rh1 C1 C5 81.0(5) no
C3 Rh1 C1 C6 -159.8(6) no
C1 Rh1 C4 C3 79.3(4) no
C1 Rh1 C4 C5 -37.9(3) no
C1 Rh1 C4 C9 -156.5(7) no
C4 Rh1 C1 C2 -82.3(4) no
C4 Rh1 C1 C5 37.6(3) no
C4 Rh1 C1 C6 156.8(6) no
C1 Rh1 C5 C1 0.0(3) no
C1 Rh1 C5 C4 117.4(5) no
C1 Rh1 C5 C10 -121.5(8) no
C5 Rh1 C1 C2 -119.9(6) no
C5 Rh1 C1 C5 0.0(3) no
C5 Rh1 C1 C6 119.2(6) no
C2 Rh1 C3 C2 -0.0(4) no
C2 Rh1 C3 C4 -118.9(7) no
C2 Rh1 C3 C8 122.4(12) no
C3 Rh1 C2 C1 115.8(7) no
C3 Rh1 C2 C3 0.0(5) no
C3 Rh1 C2 C7 -121.1(9) no
C2 Rh1 C4 C3 37.0(3) no
C2 Rh1 C4 C5 -80.2(4) no
C2 Rh1 C4 C9 161.2(7) no
C4 Rh1 C2 C1 78.7(4) no
C4 Rh1 C2 C3 -37.1(4) no
C4 Rh1 C2 C7 -158.1(7) no
C2 Rh1 C5 C1 -36.2(3) no
C2 Rh1 C5 C4 81.1(4) no
C2 Rh1 C5 C10 -157.7(7) no
C5 Rh1 C2 C1 36.5(3) no
C5 Rh1 C2 C3 -79.3(4) no
C5 Rh1 C2 C7 159.6(7) no
C3 Rh1 C4 C3 -0.0(4) no
C3 Rh1 C4 C5 -117.2(6) no
C3 Rh1 C4 C9 124.1(8) no
C4 Rh1 C3 C2 118.9(7) no
C4 Rh1 C3 C4 0.0(4) no
C4 Rh1 C3 C8 -118.7(10) no
C3 Rh1 C5 C1 -79.2(4) no
C3 Rh1 C5 C4 38.1(4) no
C3 Rh1 C5 C10 159.3(7) no
C5 Rh1 C3 C2 81.4(4) no
C5 Rh1 C3 C4 -37.6(3) no
C5 Rh1 C3 C8 -156.2(9) no
C4 Rh1 C5 C1 -117.4(6) no
C4 Rh1 C5 C4 -0.0(4) no
C4 Rh1 C5 C10 121.1(8) no
C5 Rh1 C4 C3 117.2(6) no
C5 Rh1 C4 C5 0.0(3) no
C5 Rh1 C4 C9 -118.6(8) no
Pt1 S1 C11 C12 -47.7(4) no
Rh1 S1 C11 C12 -137.8(3) no
Pt1 S2 C17 C16 48.5(4) no
Rh1 S2 C17 C16 139.6(3) no
Pt1 P1 C12 C11 -28.0(4) no
Pt1 P1 C13 C14 -62.6(4) no
Pt1 P1 C18 C19 -44.9(5) no
Pt1 P1 C18 C23 132.2(4) no
C12 P1 C13 C14 -176.5(4) no
C13 P1 C12 C11 87.8(4) no
C12 P1 C18 C19 75.4(5) no
C12 P1 C18 C23 -107.5(5) no
C18 P1 C12 C11 -158.1(4) no
C13 P1 C18 C19 -169.4(4) no
C13 P1 C18 C23 7.7(5) no
C18 P1 C13 C14 69.6(4) no
Pt1 P2 C15 C14 62.5(5) no
Pt1 P2 C16 C17 31.1(4) no
Pt1 P2 C24 C25 9.0(5) no
Pt1 P2 C24 C29 -174.2(3) no
C15 P2 C16 C17 -86.1(5) no
C16 P2 C15 C14 177.5(4) no
C15 P2 C24 C25 133.0(4) no
C15 P2 C24 C29 -50.2(5) no
C24 P2 C15 C14 -68.0(5) no
C16 P2 C24 C25 -111.0(4) no
C16 P2 C24 C29 65.7(5) no
C24 P2 C16 C17 159.9(4) no
Rh1 O1 N1 O2 -9.4(8) no
Rh1 O1 N1 O3 171.6(3) no
Rh1 C1 C2 Rh1 0.000(16) no
Rh1 C1 C2 C3 61.7(4) no
Rh1 C1 C2 C7 -123.6(7) no
Rh1 C1 C5 Rh1 0.000(12) no
Rh1 C1 C5 C4 -60.8(4) no
Rh1 C1 C5 C10 121.5(7) no
C2 C1 C5 Rh1 60.8(6) no
C2 C1 C5 C4 -0.0(8) no
C2 C1 C5 C10 -177.7(6) no
C5 C1 C2 Rh1 -60.7(6) no
C5 C1 C2 C3 1.0(8) no
C5 C1 C2 C7 175.8(6) no
C6 C1 C2 Rh1 119.7(8) no
C6 C1 C2 C3 -178.6(7) no
C6 C1 C2 C7 -3.8(12) no
C6 C1 C5 Rh1 -119.6(8) no
C6 C1 C5 C4 179.6(7) no
C6 C1 C5 C10 1.9(12) no
Rh1 C2 C3 Rh1 0.000(15) no
Rh1 C2 C3 C4 60.4(5) no
Rh1 C2 C3 C8 -122.6(10) no
C1 C2 C3 Rh1 -62.1(6) no
C1 C2 C3 C4 -1.7(9) no
C1 C2 C3 C8 175.3(8) no
C7 C2 C3 Rh1 123.0(8) no
C7 C2 C3 C4 -176.5(7) no
C7 C2 C3 C8 0.5(15) no
Rh1 C3 C4 Rh1 -0.000(12) no
Rh1 C3 C4 C5 62.8(6) no
Rh1 C3 C4 C9 -119.3(10) no
C2 C3 C4 Rh1 -61.1(7) no
C2 C3 C4 C5 1.7(11) no
C2 C3 C4 C9 179.5(8) no
C8 C3 C4 Rh1 121.8(11) no
C8 C3 C4 C5 -175.4(10) no
C8 C3 C4 C9 2.5(17) no
Rh1 C4 C5 Rh1 0.000(11) no
Rh1 C4 C5 C1 61.3(5) no
Rh1 C4 C5 C10 -121.0(7) no
C3 C4 C5 Rh1 -62.3(8) no
C3 C4 C5 C1 -1.0(10) no
C3 C4 C5 C10 176.6(7) no
C9 C4 C5 Rh1 119.7(11) no
C9 C4 C5 C1 -179.0(10) no
C9 C4 C5 C10 -1.3(15) no
S1 C11 C12 P1 51.8(5) no
P1 C13 C14 C15 70.4(6) no
C13 C14 C15 P2 -70.1(7) no
P2 C16 C17 S2 -53.9(6) no
P1 C18 C19 C20 177.4(4) no
P1 C18 C23 C22 -176.6(4) no
C19 C18 C23 C22 0.4(9) no
C23 C18 C19 C20 0.1(9) no
C18 C19 C20 C21 -1.0(10) no
C19 C20 C21 C22 1.5(11) no
C20 C21 C22 C23 -1.0(11) no
C21 C22 C23 C18 -0.0(11) no
P2 C24 C25 C26 177.9(4) no
P2 C24 C29 C28 -175.3(4) no
C25 C24 C29 C28 1.5(9) no
C29 C24 C25 C26 1.0(9) no
C24 C25 C26 C27 -4.0(10) no
C25 C26 C27 C28 4.5(10) no
C26 C27 C28 C29 -1.9(11) no
C27 C28 C29 C24 -1.1(10) no
